data_4314853
loop_
_publ_author_name
'Kai-Ju Wei'
'Jia Ni'
'Yangzhong Liu'

_publ_contact_author_address
;
Department of Chemistry
University of Science and Technology of China
Hefei
P. R. China.
;
_publ_contact_author_email kjwei@ustc.edu.cn
_publ_contact_author_fax +86-551-3600874
_publ_contact_author_name 'Kai-Ju Wei'
_publ_section_title
;
 Heterobimetallic Metal-Complex Assemblies Constructed from the Flexible
 Arm-Like Ligand 1,1'-Bis[(3-pyridylamino)carbonyl]ferrocene: Structural
 Versatility in the Solid State
;
_journal_name_full 'Inorganic Chemistry'
_journal_page_first 1834
_journal_page_last 1848
_journal_paper_doi 10.1021/ic9021855
_journal_volume 49
_journal_year 2010
_chemical_formula_sum 'C22 H18 Cl Fe Hg0.5 N4 O2'
_chemical_formula_weight 562.00
_chemical_name_systematic
; 
 ? 
;
_space_group_IT_number 14
_symmetry_cell_setting monoclinic
_symmetry_space_group_name_Hall '-P 2ybc'
_symmetry_space_group_name_H-M 'P 1 21/c 1'
_atom_sites_solution_hydrogens geom
_atom_sites_solution_primary direct
_atom_sites_solution_secondary difmap
_audit_creation_method SHELXL-97
_cell_angle_alpha 90.00
_cell_angle_beta 91.114(2)
_cell_angle_gamma 90.00
_cell_formula_units_Z 4
_cell_length_a 13.6585(13)
_cell_length_b 13.7182(13)
_cell_length_c 10.6540(10)
_cell_measurement_temperature 293(2)
_cell_volume 1995.9(3)
_computing_cell_refinement 'SAINT (Bruker, 2002)'
_computing_data_collection 'SMART (Bruker, 2002)'
_computing_data_reduction SAINT
_computing_molecular_graphics 'ORTEP-II (Johnson, 1976)'
_computing_publication_material SHELXL-97
_computing_structure_refinement 'SHELXL-97 (Sheldrick, 1997)'
_computing_structure_solution 'SHELXS-97 (Sheldrick, 1997)'
_diffrn_ambient_temperature 293(2)
_diffrn_measured_fraction_theta_full 1.000
_diffrn_measured_fraction_theta_max 1.000
_diffrn_measurement_device_type 'Bruker APEX area-dectector diffractometer'
_diffrn_measurement_method '\f and \w-scan'
_diffrn_radiation_monochromator graphite
_diffrn_radiation_source 'fine-focus sealed tube'
_diffrn_radiation_type MoK\a
_diffrn_radiation_wavelength 0.71073
_diffrn_reflns_av_R_equivalents 0.0239
_diffrn_reflns_av_sigmaI/netI 0.0267
_diffrn_reflns_limit_h_max 15
_diffrn_reflns_limit_h_min -16
_diffrn_reflns_limit_k_max 11
_diffrn_reflns_limit_k_min -16
_diffrn_reflns_limit_l_max 12
_diffrn_reflns_limit_l_min -12
_diffrn_reflns_number 10228
_diffrn_reflns_theta_full 25.00
_diffrn_reflns_theta_max 25.00
_diffrn_reflns_theta_min 1.49
_diffrn_standards_decay_% 0
_diffrn_standards_interval_count 0
_diffrn_standards_interval_time 0
_diffrn_standards_number 0
_exptl_absorpt_coefficient_mu 4.745
_exptl_absorpt_correction_T_max 0.2875
_exptl_absorpt_correction_T_min 0.1630
_exptl_absorpt_correction_type multi-scan
_exptl_absorpt_process_details 'SADABS (Bruker, 2002)'
_exptl_crystal_colour orange
_exptl_crystal_density_diffrn 1.870
_exptl_crystal_density_method 'not measured'
_exptl_crystal_description block
_exptl_crystal_F_000 1108
_exptl_crystal_size_max 0.60
_exptl_crystal_size_mid 0.40
_exptl_crystal_size_min 0.35
_refine_diff_density_max 0.524
_refine_diff_density_min -1.105
_refine_diff_density_rms 0.101
_refine_ls_extinction_method none
_refine_ls_goodness_of_fit_ref 1.088
_refine_ls_hydrogen_treatment constr
_refine_ls_matrix_type full
_refine_ls_number_parameters 277
_refine_ls_number_reflns 3519
_refine_ls_number_restraints 0
_refine_ls_restrained_S_all 1.088
_refine_ls_R_factor_all 0.0242
_refine_ls_R_factor_gt 0.0220
_refine_ls_shift/su_max 0.001
_refine_ls_shift/su_mean 0.000
_refine_ls_structure_factor_coef Fsqd
_refine_ls_weighting_details 'calc w=1/[\s^2^(Fo^2^)+(0.0323P)^2^+0.9805P] where P=(Fo^2^+2Fc^2^)/3'
_refine_ls_weighting_scheme calc
_refine_ls_wR_factor_gt 0.0550
_refine_ls_wR_factor_ref 0.0603
_reflns_number_gt 3263
_reflns_number_total 3519
_reflns_threshold_expression >2sigma(I)
_cod_data_source_file ic9021855_si_001_1.cif
_cod_data_source_block 11
_cod_depositor_comments
;
The following automatic conversions were performed:

'_symmetry_cell_setting' value 'Monoclinic' changed to 'monoclinic'
according to the built-in table from CIF Core dictionary named
'cif_core.dic' version 2.4.1 from
2010-06-29.

'_exptl_absorpt_correction_type' value 'Multi-scan'
changed to 'multi-scan' according to the built-in table from CIF Core
dictionary named 'cif_core.dic' version 2.4.1 from 2010-06-29.

Automatic conversion script
Id: cif_fix_values 1646 2011-03-28 12:23:43Z adriana 
;
_cod_original_formula_sum 'C22 H18 Cl Fe Hg0.50 N4 O2'
_cod_database_code 4314853

loop_
_symmetry_equiv_pos_as_xyz
'x, y, z'
'-x, y+1/2, -z+1/2'
'-x, -y, -z'
'x, -y-1/2, z-1/2'

loop_
_atom_site_label
_atom_site_type_symbol
_atom_site_fract_x
_atom_site_fract_y
_atom_site_fract_z
_atom_site_U_iso_or_equiv
_atom_site_adp_type
_atom_site_occupancy
_atom_site_symmetry_multiplicity
_atom_site_calc_flag
_atom_site_refinement_flags
_atom_site_disorder_assembly
_atom_site_disorder_group
Fe1 Fe 1.09948(3) 0.31113(3) 0.27826(4) 0.01920(10) Uani 1 1 d . . .
Hg1 Hg 0.5000 0.0000 0.5000 0.02813(8) Uani 1 2 d S . .
C1 C 1.0220(2) 0.18739(19) 0.2379(3) 0.0237(6) Uani 1 1 d . . .
C2 C 1.1024(2) 0.1974(2) 0.1551(3) 0.0261(6) Uani 1 1 d . . .
H2 H 1.0978 0.2023 0.0634 0.031 Uiso 1 1 calc R . .
C3 C 1.1899(2) 0.1988(2) 0.2286(3) 0.0313(7) Uani 1 1 d . . .
H3 H 1.2564 0.2054 0.1966 0.038 Uiso 1 1 calc R . .
C4 C 1.1648(2) 0.1896(2) 0.3560(3) 0.0316(7) Uani 1 1 d . . .
H4 H 1.2110 0.1894 0.4275 0.038 Uiso 1 1 calc R . .
C5 C 1.0612(2) 0.1827(2) 0.3633(3) 0.0271(6) Uani 1 1 d . . .
H5 H 1.0235 0.1761 0.4401 0.032 Uiso 1 1 calc R . .
C6 C 1.0128(2) 0.43245(19) 0.2610(3) 0.0235(6) Uani 1 1 d . . .
C7 C 1.0920(2) 0.4382(2) 0.1762(3) 0.0284(6) Uani 1 1 d . . .
H7 H 1.0862 0.4431 0.0846 0.034 Uiso 1 1 calc R . .
C8 C 1.1807(2) 0.4343(2) 0.2473(3) 0.0326(7) Uani 1 1 d . . .
H8 H 1.2469 0.4362 0.2133 0.039 Uiso 1 1 calc R . .
C9 C 1.1573(2) 0.4267(2) 0.3757(3) 0.0307(7) Uani 1 1 d . . .
H9 H 1.2044 0.4227 0.4461 0.037 Uiso 1 1 calc R . .
C10 C 1.0539(2) 0.42514(19) 0.3848(3) 0.0255(6) Uani 1 1 d . . .
H10 H 1.0170 0.4204 0.4625 0.031 Uiso 1 1 calc R . .
C11 C 0.9171(2) 0.1854(2) 0.1987(3) 0.0239(6) Uani 1 1 d . . .
C12 C 0.7499(2) 0.1819(2) 0.2834(3) 0.0251(6) Uani 1 1 d . . .
C13 C 0.6988(2) 0.1321(2) 0.3745(3) 0.0303(7) Uani 1 1 d . . .
H13 H 0.7342 0.0989 0.4366 0.036 Uiso 1 1 calc R . .
C14 C 0.5514(2) 0.1782(2) 0.2886(3) 0.0370(7) Uani 1 1 d . . .
H14 H 0.4833 0.1786 0.2911 0.044 Uiso 1 1 calc R . .
C15 C 0.5961(2) 0.2283(2) 0.1932(3) 0.0328(7) Uani 1 1 d . . .
H15 H 0.5589 0.2601 0.1318 0.039 Uiso 1 1 calc R . .
C16 C 0.6973(2) 0.2305(2) 0.1905(3) 0.0293(6) Uani 1 1 d . . .
H16 H 0.7294 0.2639 0.1274 0.035 Uiso 1 1 calc R . .
C17 C 0.9079(2) 0.43413(19) 0.2218(3) 0.0254(6) Uani 1 1 d . . .
C18 C 0.7417(2) 0.4421(2) 0.3148(3) 0.0257(6) Uani 1 1 d . . .
C19 C 0.6887(2) 0.4748(2) 0.2104(3) 0.0273(6) Uani 1 1 d . . .
H19 H 0.7224 0.4964 0.1407 0.033 Uiso 1 1 calc R . .
C20 C 0.5425(2) 0.4490(3) 0.3086(3) 0.0378(7) Uani 1 1 d . . .
H20 H 0.4744 0.4498 0.3058 0.045 Uiso 1 1 calc R . .
C21 C 0.5899(2) 0.4197(3) 0.4171(3) 0.0393(8) Uani 1 1 d . . .
H21 H 0.5543 0.4025 0.4873 0.047 Uiso 1 1 calc R . .
C22 C 0.6906(2) 0.4159(2) 0.4210(3) 0.0336(7) Uani 1 1 d . . .
H22 H 0.7239 0.3961 0.4935 0.040 Uiso 1 1 calc R . .
Cl1 Cl 0.38369(6) 0.12955(6) 0.55296(8) 0.0402(2) Uani 1 1 d . . .
N1 N 0.85289(17) 0.18398(19) 0.2939(2) 0.0311(6) Uani 1 1 d . . .
H1A H 0.8776 0.1844 0.3688 0.037 Uiso 1 1 calc R . .
N2 N 0.60104(19) 0.12941(19) 0.3773(3) 0.0361(6) Uani 1 1 d . . .
N3 N 0.84437(17) 0.43644(18) 0.3199(2) 0.0307(6) Uani 1 1 d . . .
H3A H 0.8707 0.4341 0.3938 0.037 Uiso 1 1 calc R . .
N4 N 0.59108(19) 0.4763(2) 0.2072(3) 0.0306(6) Uani 1 1 d . . .
O1 O 0.89141(15) 0.18478(18) 0.08744(19) 0.0393(5) Uani 1 1 d . . .
O2 O 0.88084(16) 0.43496(18) 0.11250(19) 0.0407(6) Uani 1 1 d . . .

loop_
_atom_site_aniso_label
_atom_site_aniso_U_11
_atom_site_aniso_U_22
_atom_site_aniso_U_33
_atom_site_aniso_U_23
_atom_site_aniso_U_13
_atom_site_aniso_U_12
Fe1 0.0158(2) 0.0187(2) 0.0231(2) -0.00038(16) -0.00033(15) -0.00001(15)
Hg1 0.01764(11) 0.03593(12) 0.03078(11) -0.00269(6) -0.00065(7) -0.00147(6)
C1 0.0233(15) 0.0180(14) 0.0298(14) -0.0019(11) 0.0003(11) -0.0034(11)
C2 0.0262(15) 0.0228(15) 0.0294(15) -0.0059(12) 0.0015(12) 0.0008(12)
C3 0.0202(15) 0.0273(16) 0.0465(18) -0.0068(14) 0.0007(13) 0.0053(12)
C4 0.0301(16) 0.0241(15) 0.0401(17) 0.0019(13) -0.0103(13) 0.0057(12)
C5 0.0290(16) 0.0234(15) 0.0286(15) 0.0047(12) -0.0027(12) -0.0026(12)
C6 0.0249(15) 0.0164(13) 0.0292(15) 0.0024(11) -0.0003(11) 0.0019(11)
C7 0.0325(16) 0.0207(15) 0.0319(15) 0.0041(12) 0.0029(12) -0.0008(12)
C8 0.0264(16) 0.0253(16) 0.0462(18) 0.0010(13) 0.0046(13) -0.0067(12)
C9 0.0267(16) 0.0234(15) 0.0417(17) -0.0072(13) -0.0049(13) -0.0046(12)
C10 0.0280(16) 0.0199(14) 0.0285(15) -0.0047(11) -0.0014(11) 0.0023(11)
C11 0.0230(15) 0.0202(15) 0.0286(15) -0.0029(11) 0.0009(12) -0.0041(11)
C12 0.0240(15) 0.0230(15) 0.0285(14) -0.0054(11) 0.0016(11) -0.0019(11)
C13 0.0248(16) 0.0318(17) 0.0343(16) 0.0028(13) 0.0023(12) 0.0020(12)
C14 0.0229(16) 0.0345(18) 0.054(2) -0.0013(15) 0.0000(14) 0.0007(13)
C15 0.0309(17) 0.0299(17) 0.0371(17) -0.0017(13) -0.0060(13) 0.0050(13)
C16 0.0323(17) 0.0249(16) 0.0310(15) -0.0008(12) 0.0037(12) -0.0007(12)
C17 0.0259(15) 0.0188(14) 0.0315(16) 0.0019(12) -0.0029(12) 0.0034(11)
C18 0.0235(15) 0.0236(15) 0.0298(15) -0.0012(12) -0.0024(12) 0.0026(11)
C19 0.0265(17) 0.0247(14) 0.0308(16) 0.0013(13) -0.0003(12) 0.0024(12)
C20 0.0249(17) 0.045(2) 0.0432(19) 0.0042(15) 0.0022(14) 0.0034(14)
C21 0.0316(18) 0.054(2) 0.0325(17) 0.0048(15) 0.0036(13) 0.0023(15)
C22 0.0341(18) 0.0391(18) 0.0274(15) 0.0029(13) -0.0041(13) 0.0036(14)
Cl1 0.0249(4) 0.0506(5) 0.0450(5) -0.0060(4) 0.0014(3) 0.0074(3)
N1 0.0205(13) 0.0439(16) 0.0289(13) -0.0003(11) -0.0019(10) -0.0038(11)
N2 0.0245(14) 0.0364(16) 0.0479(16) 0.0047(13) 0.0085(12) -0.0013(11)
N3 0.0225(13) 0.0415(16) 0.0278(13) 0.0007(11) -0.0054(10) 0.0041(11)
N4 0.0222(14) 0.0361(14) 0.0333(15) 0.0041(12) -0.0043(11) 0.0047(11)
O1 0.0266(12) 0.0653(16) 0.0259(11) -0.0078(10) -0.0032(9) -0.0026(10)
O2 0.0326(13) 0.0605(16) 0.0287(12) 0.0049(10) -0.0050(9) 0.0081(10)

loop_
_atom_type_symbol
_atom_type_description
_atom_type_scat_dispersion_real
_atom_type_scat_dispersion_imag
_atom_type_scat_source
C C 0.0033 0.0016 'International Tables Vol C Tables 4.2.6.8 and 6.1.1.4'
H H 0.0000 0.0000 'International Tables Vol C Tables 4.2.6.8 and 6.1.1.4'
N N 0.0061 0.0033 'International Tables Vol C Tables 4.2.6.8 and 6.1.1.4'
O O 0.0106 0.0060 'International Tables Vol C Tables 4.2.6.8 and 6.1.1.4'
Cl Cl 0.1484 0.1585 'International Tables Vol C Tables 4.2.6.8 and 6.1.1.4'
Fe Fe 0.3463 0.8444 'International Tables Vol C Tables 4.2.6.8 and 6.1.1.4'
Hg Hg -2.3894 9.2266 'International Tables Vol C Tables 4.2.6.8 and 6.1.1.4'

loop_
_geom_angle_atom_site_label_1
_geom_angle_atom_site_label_2
_geom_angle_atom_site_label_3
_geom_angle
_geom_angle_site_symmetry_1
_geom_angle_site_symmetry_3
_geom_angle_publ_flag
C10 Fe1 C2 162.91(11) . . ?
C10 Fe1 C1 126.37(11) . . ?
C2 Fe1 C1 40.97(11) . . ?
C10 Fe1 C9 40.66(11) . . ?
C2 Fe1 C9 155.13(12) . . ?
C1 Fe1 C9 160.88(12) . . ?
C10 Fe1 C6 40.87(11) . . ?
C2 Fe1 C6 125.61(11) . . ?
C1 Fe1 C6 111.12(11) . . ?
C9 Fe1 C6 68.46(12) . . ?
C10 Fe1 C3 155.92(12) . . ?
C2 Fe1 C3 40.50(12) . . ?
C1 Fe1 C3 68.48(11) . . ?
C9 Fe1 C3 119.00(12) . . ?
C6 Fe1 C3 159.57(12) . . ?
C10 Fe1 C8 68.25(12) . . ?
C2 Fe1 C8 120.59(12) . . ?
C1 Fe1 C8 158.51(12) . . ?
C9 Fe1 C8 40.42(12) . . ?
C6 Fe1 C8 68.28(12) . . ?
C3 Fe1 C8 104.29(12) . . ?
C10 Fe1 C5 109.26(12) . . ?
C2 Fe1 C5 68.65(11) . . ?
C1 Fe1 C5 40.90(11) . . ?
C9 Fe1 C5 122.70(12) . . ?
C6 Fe1 C5 125.80(11) . . ?
C3 Fe1 C5 68.23(12) . . ?
C8 Fe1 C5 157.04(12) . . ?
C10 Fe1 C7 68.35(11) . . ?
C2 Fe1 C7 108.04(12) . . ?
C1 Fe1 C7 124.98(12) . . ?
C9 Fe1 C7 68.05(12) . . ?
C6 Fe1 C7 40.62(11) . . ?
C3 Fe1 C7 121.63(12) . . ?
C8 Fe1 C7 40.37(12) . . ?
C5 Fe1 C7 161.86(12) . . ?
C10 Fe1 C4 122.21(12) . . ?
C2 Fe1 C4 67.99(12) . . ?
C1 Fe1 C4 68.28(12) . . ?
C9 Fe1 C4 105.28(12) . . ?
C6 Fe1 C4 160.04(12) . . ?
C3 Fe1 C4 40.21(12) . . ?
C8 Fe1 C4 120.03(12) . . ?
C5 Fe1 C4 40.48(12) . . ?
C7 Fe1 C4 156.43(12) . . ?
Cl1 Hg1 Cl1 180.00(4) 3_656 . ?
Cl1 Hg1 N4 90.90(7) 3_656 2_645 ?
Cl1 Hg1 N4 89.10(7) . 2_645 ?
Cl1 Hg1 N4 89.10(7) 3_656 4_566 ?
Cl1 Hg1 N4 90.90(7) . 4_566 ?
N4 Hg1 N4 180.00(6) 2_645 4_566 ?
Cl1 Hg1 N2 91.51(6) 3_656 . ?
Cl1 Hg1 N2 88.49(6) . . ?
N4 Hg1 N2 84.64(9) 2_645 . ?
N4 Hg1 N2 95.36(9) 4_566 . ?
Cl1 Hg1 N2 88.49(6) 3_656 3_656 ?
Cl1 Hg1 N2 91.51(6) . 3_656 ?
N4 Hg1 N2 95.36(9) 2_645 3_656 ?
N4 Hg1 N2 84.64(9) 4_566 3_656 ?
N2 Hg1 N2 180.00(9) . 3_656 ?
C2 C1 C5 107.6(2) . . ?
C2 C1 C11 125.3(3) . . ?
C5 C1 C11 127.1(3) . . ?
C2 C1 Fe1 69.43(16) . . ?
C5 C1 Fe1 69.97(15) . . ?
C11 C1 Fe1 124.59(19) . . ?
C3 C2 C1 108.1(3) . . ?
C3 C2 Fe1 70.20(16) . . ?
C1 C2 Fe1 69.59(15) . . ?
C3 C2 H2 125.9 . . ?
C1 C2 H2 125.9 . . ?
Fe1 C2 H2 125.9 . . ?
C4 C3 C2 108.2(3) . . ?
C4 C3 Fe1 70.11(17) . . ?
C2 C3 Fe1 69.30(16) . . ?
C4 C3 H3 125.9 . . ?
C2 C3 H3 125.9 . . ?
Fe1 C3 H3 125.9 . . ?
C3 C4 C5 108.6(3) . . ?
C3 C4 Fe1 69.67(17) . . ?
C5 C4 Fe1 69.59(16) . . ?
C3 C4 H4 125.7 . . ?
C5 C4 H4 125.7 . . ?
Fe1 C4 H4 125.7 . . ?
C4 C5 C1 107.5(3) . . ?
C4 C5 Fe1 69.93(16) . . ?
C1 C5 Fe1 69.13(15) . . ?
C4 C5 H5 126.3 . . ?
C1 C5 H5 126.3 . . ?
Fe1 C5 H5 126.3 . . ?
C7 C6 C10 107.5(2) . . ?
C7 C6 C17 124.1(3) . . ?
C10 C6 C17 128.4(3) . . ?
C7 C6 Fe1 69.96(16) . . ?
C10 C6 Fe1 69.12(15) . . ?
C17 C6 Fe1 126.21(19) . . ?
C8 C7 C6 108.1(3) . . ?
C8 C7 Fe1 69.68(16) . . ?
C6 C7 Fe1 69.42(16) . . ?
C8 C7 H7 125.9 . . ?
C6 C7 H7 125.9 . . ?
Fe1 C7 H7 125.9 . . ?
C9 C8 C7 108.2(3) . . ?
C9 C8 Fe1 69.51(17) . . ?
C7 C8 Fe1 69.95(16) . . ?
C9 C8 H8 125.9 . . ?
C7 C8 H8 125.9 . . ?
Fe1 C8 H8 125.9 . . ?
C8 C9 C10 108.1(3) . . ?
C8 C9 Fe1 70.07(17) . . ?
C10 C9 Fe1 69.37(15) . . ?
C8 C9 H9 125.9 . . ?
C10 C9 H9 125.9 . . ?
Fe1 C9 H9 125.9 . . ?
C9 C10 C6 108.1(3) . . ?
C9 C10 Fe1 69.97(16) . . ?
C6 C10 Fe1 70.00(15) . . ?
C9 C10 H10 126.0 . . ?
C6 C10 H10 126.0 . . ?
Fe1 C10 H10 126.0 . . ?
O1 C11 N1 123.0(3) . . ?
O1 C11 C1 121.8(3) . . ?
N1 C11 C1 115.2(2) . . ?
C16 C12 C13 118.5(3) . . ?
C16 C12 N1 123.4(3) . . ?
C13 C12 N1 118.0(3) . . ?
N2 C13 C12 123.1(3) . . ?
N2 C13 H13 118.4 . . ?
C12 C13 H13 118.4 . . ?
N2 C14 C15 123.1(3) . . ?
N2 C14 H14 118.5 . . ?
C15 C14 H14 118.5 . . ?
C14 C15 C16 118.9(3) . . ?
C14 C15 H15 120.5 . . ?
C16 C15 H15 120.5 . . ?
C12 C16 C15 118.7(3) . . ?
C12 C16 H16 120.7 . . ?
C15 C16 H16 120.7 . . ?
O2 C17 N3 123.0(3) . . ?
O2 C17 C6 123.0(3) . . ?
N3 C17 C6 114.1(2) . . ?
C22 C18 C19 118.3(3) . . ?
C22 C18 N3 118.2(3) . . ?
C19 C18 N3 123.6(3) . . ?
N4 C19 C18 122.0(3) . . ?
N4 C19 H19 119.0 . . ?
C18 C19 H19 119.0 . . ?
N4 C20 C21 122.0(3) . . ?
N4 C20 H20 119.0 . . ?
C21 C20 H20 119.0 . . ?
C20 C21 C22 119.3(3) . . ?
C20 C21 H21 120.3 . . ?
C22 C21 H21 120.3 . . ?
C21 C22 C18 119.0(3) . . ?
C21 C22 H22 120.5 . . ?
C18 C22 H22 120.5 . . ?
C11 N1 C12 127.0(2) . . ?
C11 N1 H1A 116.5 . . ?
C12 N1 H1A 116.5 . . ?
C14 N2 C13 117.7(3) . . ?
C14 N2 Hg1 115.4(2) . . ?
C13 N2 Hg1 124.5(2) . . ?
C17 N3 C18 128.2(2) . . ?
C17 N3 H3A 115.9 . . ?
C18 N3 H3A 115.9 . . ?
C20 N4 C19 119.3(3) . . ?
C20 N4 Hg1 119.9(2) . 2_655 ?
C19 N4 Hg1 119.9(2) . 2_655 ?

loop_
_geom_bond_atom_site_label_1
_geom_bond_atom_site_label_2
_geom_bond_distance
_geom_bond_site_symmetry_2
_geom_bond_publ_flag
Fe1 C10 2.037(3) . ?
Fe1 C2 2.039(3) . ?
Fe1 C1 2.042(3) . ?
Fe1 C9 2.045(3) . ?
Fe1 C6 2.049(3) . ?
Fe1 C3 2.051(3) . ?
Fe1 C8 2.052(3) . ?
Fe1 C5 2.053(3) . ?
Fe1 C7 2.056(3) . ?
Fe1 C4 2.057(3) . ?
Hg1 Cl1 2.4566(8) 3_656 ?
Hg1 Cl1 2.4566(8) . ?
Hg1 N4 2.534(3) 2_645 ?
Hg1 N4 2.534(3) 4_566 ?
Hg1 N2 2.614(3) . ?
Hg1 N2 2.614(3) 3_656 ?
C1 C2 1.428(4) . ?
C1 C5 1.431(4) . ?
C1 C11 1.485(4) . ?
C2 C3 1.416(4) . ?
C2 H2 0.9800 . ?
C3 C4 1.412(4) . ?
C3 H3 0.9800 . ?
C4 C5 1.422(4) . ?
C4 H4 0.9800 . ?
C5 H5 0.9800 . ?
C6 C7 1.425(4) . ?
C6 C10 1.427(4) . ?
C6 C17 1.484(4) . ?
C7 C8 1.417(4) . ?
C7 H7 0.9800 . ?
C8 C9 1.415(4) . ?
C8 H8 0.9800 . ?
C9 C10 1.418(4) . ?
C9 H9 0.9800 . ?
C10 H10 0.9800 . ?
C11 O1 1.230(3) . ?
C11 N1 1.354(4) . ?
C12 C16 1.383(4) . ?
C12 C13 1.387(4) . ?
C12 N1 1.409(4) . ?
C13 N2 1.336(4) . ?
C13 H13 0.9300 . ?
C14 N2 1.333(4) . ?
C14 C15 1.379(5) . ?
C14 H14 0.9300 . ?
C15 C16 1.384(4) . ?
C15 H15 0.9300 . ?
C16 H16 0.9300 . ?
C17 O2 1.215(3) . ?
C17 N3 1.372(4) . ?
C18 C22 1.388(4) . ?
C18 C19 1.390(4) . ?
C18 N3 1.404(4) . ?
C19 N4 1.333(4) . ?
C19 H19 0.9300 . ?
C20 N4 1.332(4) . ?
C20 C21 1.375(4) . ?
C20 H20 0.9300 . ?
C21 C22 1.376(4) . ?
C21 H21 0.9300 . ?
C22 H22 0.9300 . ?
N1 H1A 0.8600 . ?
N3 H3A 0.8600 . ?
N4 Hg1 2.534(3) 2_655 ?

loop_
_geom_torsion_atom_site_label_1
_geom_torsion_atom_site_label_2
_geom_torsion_atom_site_label_3
_geom_torsion_atom_site_label_4
_geom_torsion
_geom_torsion_site_symmetry_1
_geom_torsion_site_symmetry_2
_geom_torsion_site_symmetry_3
_geom_torsion_site_symmetry_4
_geom_torsion_publ_flag
C10 Fe1 C1 C2 164.23(17) . . . . ?
C9 Fe1 C1 C2 -154.5(3) . . . . ?
C6 Fe1 C1 C2 120.47(17) . . . . ?
C3 Fe1 C1 C2 -37.58(17) . . . . ?
C8 Fe1 C1 C2 36.3(4) . . . . ?
C5 Fe1 C1 C2 -118.7(2) . . . . ?
C7 Fe1 C1 C2 76.8(2) . . . . ?
C4 Fe1 C1 C2 -80.99(18) . . . . ?
C10 Fe1 C1 C5 -77.0(2) . . . . ?
C2 Fe1 C1 C5 118.7(2) . . . . ?
C9 Fe1 C1 C5 -35.8(4) . . . . ?
C6 Fe1 C1 C5 -120.79(17) . . . . ?
C3 Fe1 C1 C5 81.16(19) . . . . ?
C8 Fe1 C1 C5 155.1(3) . . . . ?
C7 Fe1 C1 C5 -164.50(17) . . . . ?
C4 Fe1 C1 C5 37.76(17) . . . . ?
C10 Fe1 C1 C11 44.9(3) . . . . ?
C2 Fe1 C1 C11 -119.4(3) . . . . ?
C9 Fe1 C1 C11 86.1(4) . . . . ?
C6 Fe1 C1 C11 1.1(3) . . . . ?
C3 Fe1 C1 C11 -157.0(3) . . . . ?
C8 Fe1 C1 C11 -83.1(4) . . . . ?
C5 Fe1 C1 C11 121.9(3) . . . . ?
C7 Fe1 C1 C11 -42.6(3) . . . . ?
C4 Fe1 C1 C11 159.6(3) . . . . ?
C5 C1 C2 C3 0.1(3) . . . . ?
C11 C1 C2 C3 178.4(3) . . . . ?
Fe1 C1 C2 C3 59.87(19) . . . . ?
C5 C1 C2 Fe1 -59.80(19) . . . . ?
C11 C1 C2 Fe1 118.5(3) . . . . ?
C10 Fe1 C2 C3 -167.2(4) . . . . ?
C1 Fe1 C2 C3 -119.1(2) . . . . ?
C9 Fe1 C2 C3 41.3(4) . . . . ?
C6 Fe1 C2 C3 159.43(17) . . . . ?
C8 Fe1 C2 C3 75.5(2) . . . . ?
C5 Fe1 C2 C3 -81.06(19) . . . . ?
C7 Fe1 C2 C3 117.90(18) . . . . ?
C4 Fe1 C2 C3 -37.35(18) . . . . ?
C10 Fe1 C2 C1 -48.1(5) . . . . ?
C9 Fe1 C2 C1 160.4(3) . . . . ?
C6 Fe1 C2 C1 -81.46(19) . . . . ?
C3 Fe1 C2 C1 119.1(2) . . . . ?
C8 Fe1 C2 C1 -165.40(17) . . . . ?
C5 Fe1 C2 C1 38.05(17) . . . . ?
C7 Fe1 C2 C1 -122.99(17) . . . . ?
C4 Fe1 C2 C1 81.77(18) . . . . ?
C1 C2 C3 C4 0.1(3) . . . . ?
Fe1 C2 C3 C4 59.6(2) . . . . ?
C1 C2 C3 Fe1 -59.49(19) . . . . ?
C10 Fe1 C3 C4 51.4(4) . . . . ?
C2 Fe1 C3 C4 -119.4(3) . . . . ?
C1 Fe1 C3 C4 -81.40(19) . . . . ?
C9 Fe1 C3 C4 79.1(2) . . . . ?
C6 Fe1 C3 C4 -174.3(3) . . . . ?
C8 Fe1 C3 C4 119.90(18) . . . . ?
C5 Fe1 C3 C4 -37.23(17) . . . . ?
C7 Fe1 C3 C4 159.86(18) . . . . ?
C10 Fe1 C3 C2 170.8(3) . . . . ?
C1 Fe1 C3 C2 38.01(17) . . . . ?
C9 Fe1 C3 C2 -161.48(17) . . . . ?
C6 Fe1 C3 C2 -54.9(4) . . . . ?
C8 Fe1 C3 C2 -120.69(18) . . . . ?
C5 Fe1 C3 C2 82.18(18) . . . . ?
C7 Fe1 C3 C2 -80.7(2) . . . . ?
C4 Fe1 C3 C2 119.4(3) . . . . ?
C2 C3 C4 C5 -0.2(3) . . . . ?
Fe1 C3 C4 C5 58.9(2) . . . . ?
C2 C3 C4 Fe1 -59.0(2) . . . . ?
C10 Fe1 C4 C3 -157.85(17) . . . . ?
C2 Fe1 C4 C3 37.61(17) . . . . ?
C1 Fe1 C4 C3 81.92(18) . . . . ?
C9 Fe1 C4 C3 -117.08(18) . . . . ?
C6 Fe1 C4 C3 174.2(3) . . . . ?
C8 Fe1 C4 C3 -76.0(2) . . . . ?
C5 Fe1 C4 C3 120.1(2) . . . . ?
C7 Fe1 C4 C3 -47.2(4) . . . . ?
C10 Fe1 C4 C5 82.09(19) . . . . ?
C2 Fe1 C4 C5 -82.45(18) . . . . ?
C1 Fe1 C4 C5 -38.14(17) . . . . ?
C9 Fe1 C4 C5 122.86(18) . . . . ?
C6 Fe1 C4 C5 54.1(4) . . . . ?
C3 Fe1 C4 C5 -120.1(2) . . . . ?
C8 Fe1 C4 C5 163.94(17) . . . . ?
C7 Fe1 C4 C5 -167.2(3) . . . . ?
C3 C4 C5 C1 0.2(3) . . . . ?
Fe1 C4 C5 C1 59.15(19) . . . . ?
C3 C4 C5 Fe1 -58.9(2) . . . . ?
C2 C1 C5 C4 -0.2(3) . . . . ?
C11 C1 C5 C4 -178.5(3) . . . . ?
Fe1 C1 C5 C4 -59.65(19) . . . . ?
C2 C1 C5 Fe1 59.46(19) . . . . ?
C11 C1 C5 Fe1 -118.8(3) . . . . ?
C10 Fe1 C5 C4 -117.41(18) . . . . ?
C2 Fe1 C5 C4 80.69(18) . . . . ?
C1 Fe1 C5 C4 118.8(2) . . . . ?
C9 Fe1 C5 C4 -74.3(2) . . . . ?
C6 Fe1 C5 C4 -160.05(17) . . . . ?
C3 Fe1 C5 C4 36.99(18) . . . . ?
C8 Fe1 C5 C4 -37.9(4) . . . . ?
C7 Fe1 C5 C4 163.5(3) . . . . ?
C10 Fe1 C5 C1 123.79(17) . . . . ?
C2 Fe1 C5 C1 -38.12(16) . . . . ?
C9 Fe1 C5 C1 166.85(16) . . . . ?
C6 Fe1 C5 C1 81.14(19) . . . . ?
C3 Fe1 C5 C1 -81.81(18) . . . . ?
C8 Fe1 C5 C1 -156.7(3) . . . . ?
C7 Fe1 C5 C1 44.7(4) . . . . ?
C4 Fe1 C5 C1 -118.8(2) . . . . ?
C10 Fe1 C6 C7 118.8(2) . . . . ?
C2 Fe1 C6 C7 -75.5(2) . . . . ?
C1 Fe1 C6 C7 -119.58(18) . . . . ?
C9 Fe1 C6 C7 80.96(19) . . . . ?
C3 Fe1 C6 C7 -34.7(4) . . . . ?
C8 Fe1 C6 C7 37.33(18) . . . . ?
C5 Fe1 C6 C7 -163.49(17) . . . . ?
C4 Fe1 C6 C7 156.1(3) . . . . ?
C2 Fe1 C6 C10 165.71(16) . . . . ?
C1 Fe1 C6 C10 121.67(17) . . . . ?
C9 Fe1 C6 C10 -37.80(17) . . . . ?
C3 Fe1 C6 C10 -153.5(3) . . . . ?
C8 Fe1 C6 C10 -81.43(18) . . . . ?
C5 Fe1 C6 C10 77.76(19) . . . . ?
C7 Fe1 C6 C10 -118.8(2) . . . . ?
C4 Fe1 C6 C10 37.3(4) . . . . ?
C10 Fe1 C6 C17 -123.0(3) . . . . ?
C2 Fe1 C6 C17 42.7(3) . . . . ?
C1 Fe1 C6 C17 -1.3(3) . . . . ?
C9 Fe1 C6 C17 -160.8(3) . . . . ?
C3 Fe1 C6 C17 83.5(4) . . . . ?
C8 Fe1 C6 C17 155.6(3) . . . . ?
C5 Fe1 C6 C17 -45.2(3) . . . . ?
C7 Fe1 C6 C17 118.3(3) . . . . ?
C4 Fe1 C6 C17 -85.7(4) . . . . ?
C10 C6 C7 C8 0.1(3) . . . . ?
C17 C6 C7 C8 -179.9(2) . . . . ?
Fe1 C6 C7 C8 -59.1(2) . . . . ?
C10 C6 C7 Fe1 59.17(19) . . . . ?
C17 C6 C7 Fe1 -120.8(3) . . . . ?
C10 Fe1 C7 C8 81.46(19) . . . . ?
C2 Fe1 C7 C8 -116.31(18) . . . . ?
C1 Fe1 C7 C8 -158.48(17) . . . . ?
C9 Fe1 C7 C8 37.52(18) . . . . ?
C6 Fe1 C7 C8 119.6(2) . . . . ?
C3 Fe1 C7 C8 -73.9(2) . . . . ?
C5 Fe1 C7 C8 167.3(3) . . . . ?
C4 Fe1 C7 C8 -40.2(4) . . . . ?
C10 Fe1 C7 C6 -38.12(17) . . . . ?
C2 Fe1 C7 C6 124.11(17) . . . . ?
C1 Fe1 C7 C6 81.94(19) . . . . ?
C9 Fe1 C7 C6 -82.06(18) . . . . ?
C3 Fe1 C7 C6 166.50(16) . . . . ?
C8 Fe1 C7 C6 -119.6(2) . . . . ?
C5 Fe1 C7 C6 47.8(4) . . . . ?
C4 Fe1 C7 C6 -159.7(3) . . . . ?
C6 C7 C8 C9 -0.2(3) . . . . ?
Fe1 C7 C8 C9 -59.2(2) . . . . ?
C6 C7 C8 Fe1 58.95(19) . . . . ?
C10 Fe1 C8 C9 37.69(17) . . . . ?
C2 Fe1 C8 C9 -158.64(17) . . . . ?
C1 Fe1 C8 C9 174.5(3) . . . . ?
C6 Fe1 C8 C9 81.85(19) . . . . ?
C3 Fe1 C8 C9 -118.19(19) . . . . ?
C5 Fe1 C8 C9 -50.5(4) . . . . ?
C7 Fe1 C8 C9 119.4(3) . . . . ?
C4 Fe1 C8 C9 -77.9(2) . . . . ?
C10 Fe1 C8 C7 -81.72(18) . . . . ?
C2 Fe1 C8 C7 82.0(2) . . . . ?
C1 Fe1 C8 C7 55.1(4) . . . . ?
C9 Fe1 C8 C7 -119.4(3) . . . . ?
C6 Fe1 C8 C7 -37.55(17) . . . . ?
C3 Fe1 C8 C7 122.40(18) . . . . ?
C5 Fe1 C8 C7 -169.9(3) . . . . ?
C4 Fe1 C8 C7 162.68(17) . . . . ?
C7 C8 C9 C10 0.3(3) . . . . ?
Fe1 C8 C9 C10 -59.1(2) . . . . ?
C7 C8 C9 Fe1 59.5(2) . . . . ?
C10 Fe1 C9 C8 -119.4(3) . . . . ?
C2 Fe1 C9 C8 48.2(4) . . . . ?
C1 Fe1 C9 C8 -173.9(3) . . . . ?
C6 Fe1 C9 C8 -81.36(19) . . . . ?
C3 Fe1 C9 C8 77.6(2) . . . . ?
C5 Fe1 C9 C8 159.04(18) . . . . ?
C7 Fe1 C9 C8 -37.47(18) . . . . ?
C4 Fe1 C9 C8 118.64(19) . . . . ?
C2 Fe1 C9 C10 167.5(3) . . . . ?
C1 Fe1 C9 C10 -54.5(4) . . . . ?
C6 Fe1 C9 C10 37.99(16) . . . . ?
C3 Fe1 C9 C10 -163.09(17) . . . . ?
C8 Fe1 C9 C10 119.4(3) . . . . ?
C5 Fe1 C9 C10 -81.6(2) . . . . ?
C7 Fe1 C9 C10 81.88(18) . . . . ?
C4 Fe1 C9 C10 -122.01(18) . . . . ?
C8 C9 C10 C6 -0.3(3) . . . . ?
Fe1 C9 C10 C6 -59.87(19) . . . . ?
C8 C9 C10 Fe1 59.6(2) . . . . ?
C7 C6 C10 C9 0.1(3) . . . . ?
C17 C6 C10 C9 -179.9(3) . . . . ?
Fe1 C6 C10 C9 59.85(19) . . . . ?
C7 C6 C10 Fe1 -59.70(19) . . . . ?
C17 C6 C10 Fe1 120.3(3) . . . . ?
C2 Fe1 C10 C9 -162.0(4) . . . . ?
C1 Fe1 C10 C9 160.65(18) . . . . ?
C6 Fe1 C10 C9 -119.0(2) . . . . ?
C3 Fe1 C10 C9 38.6(4) . . . . ?
C8 Fe1 C10 C9 -37.48(18) . . . . ?
C5 Fe1 C10 C9 118.13(18) . . . . ?
C7 Fe1 C10 C9 -81.07(19) . . . . ?
C4 Fe1 C10 C9 75.2(2) . . . . ?
C2 Fe1 C10 C6 -43.1(5) . . . . ?
C1 Fe1 C10 C6 -80.38(19) . . . . ?
C9 Fe1 C10 C6 119.0(2) . . . . ?
C3 Fe1 C10 C6 157.5(3) . . . . ?
C8 Fe1 C10 C6 81.49(18) . . . . ?
C5 Fe1 C10 C6 -122.91(17) . . . . ?
C7 Fe1 C10 C6 37.89(16) . . . . ?
C4 Fe1 C10 C6 -165.84(16) . . . . ?
C2 C1 C11 O1 5.8(4) . . . . ?
C5 C1 C11 O1 -176.2(3) . . . . ?
Fe1 C1 C11 O1 93.8(3) . . . . ?
C2 C1 C11 N1 -174.4(3) . . . . ?
C5 C1 C11 N1 3.6(4) . . . . ?
Fe1 C1 C11 N1 -86.4(3) . . . . ?
C16 C12 C13 N2 -0.6(4) . . . . ?
N1 C12 C13 N2 176.6(3) . . . . ?
N2 C14 C15 C16 -1.7(5) . . . . ?
C13 C12 C16 C15 0.8(4) . . . . ?
N1 C12 C16 C15 -176.2(3) . . . . ?
C14 C15 C16 C12 0.2(4) . . . . ?
C7 C6 C17 O2 4.4(4) . . . . ?
C10 C6 C17 O2 -175.6(3) . . . . ?
Fe1 C6 C17 O2 -84.7(3) . . . . ?
C7 C6 C17 N3 -174.5(3) . . . . ?
C10 C6 C17 N3 5.5(4) . . . . ?
Fe1 C6 C17 N3 96.4(3) . . . . ?
C22 C18 C19 N4 -3.9(4) . . . . ?
N3 C18 C19 N4 177.7(3) . . . . ?
N4 C20 C21 C22 -1.6(5) . . . . ?
C20 C21 C22 C18 0.1(5) . . . . ?
C19 C18 C22 C21 2.5(4) . . . . ?
N3 C18 C22 C21 -179.1(3) . . . . ?
O1 C11 N1 C12 -0.2(5) . . . . ?
C1 C11 N1 C12 -180.0(3) . . . . ?
C16 C12 N1 C11 -36.0(4) . . . . ?
C13 C12 N1 C11 146.9(3) . . . . ?
C15 C14 N2 C13 1.9(5) . . . . ?
C15 C14 N2 Hg1 -161.6(2) . . . . ?
C12 C13 N2 C14 -0.8(5) . . . . ?
C12 C13 N2 Hg1 161.1(2) . . . . ?
Cl1 Hg1 N2 C14 124.5(2) 3_656 . . . ?
Cl1 Hg1 N2 C14 -55.5(2) . . . . ?
N4 Hg1 N2 C14 33.8(2) 2_645 . . . ?
N4 Hg1 N2 C14 -146.2(2) 4_566 . . . ?
N2 Hg1 N2 C14 -129(100) 3_656 . . . ?
Cl1 Hg1 N2 C13 -37.8(2) 3_656 . . . ?
Cl1 Hg1 N2 C13 142.2(2) . . . . ?
N4 Hg1 N2 C13 -128.5(3) 2_645 . . . ?
N4 Hg1 N2 C13 51.5(3) 4_566 . . . ?
N2 Hg1 N2 C13 69(100) 3_656 . . . ?
O2 C17 N3 C18 -1.5(5) . . . . ?
C6 C17 N3 C18 177.4(3) . . . . ?
C22 C18 N3 C17 161.9(3) . . . . ?
C19 C18 N3 C17 -19.7(5) . . . . ?
C21 C20 N4 C19 0.3(5) . . . . ?
C21 C20 N4 Hg1 169.0(3) . . . 2_655 ?
C18 C19 N4 C20 2.5(5) . . . . ?
C18 C19 N4 Hg1 -166.2(2) . . . 2_655 ?
